data_4106240
loop_
_publ_author_name
'Joobeom Seo'
'Charlotte Bonneau'
'Ryotaro Matsuda'
'Masaki Takata'
'Susumu Kitagawa'

_publ_section_title
;
 Soft Secondary Building Unit: Dynamic Bond Rearrangement on Multinuclear
 Core of Porous Coordination Polymers in Gas Media
;
_journal_name_full 'Journal of the American Chemical Society'
_journal_page_first 9005
_journal_page_last 9013
_journal_paper_doi 10.1021/ja201484s
_journal_volume 133
_journal_year 2011
_chemical_formula_sum 'C32 H20 F2 N2 O9 Zn2'
_chemical_formula_weight 745.24
_chemical_name_systematic
; 
 ? 
;
_space_group_IT_number 2
_symmetry_cell_setting triclinic
_symmetry_space_group_name_Hall '-P 1'
_symmetry_space_group_name_H-M 'P -1'
_atom_sites_solution_hydrogens geom
_atom_sites_solution_primary direct
_atom_sites_solution_secondary difmap
_audit_creation_method SHELXTL
_cell_angle_alpha 98.19(3)
_cell_angle_beta 95.00(3)
_cell_angle_gamma 102.13(3)
_cell_formula_units_Z 2
_cell_length_a 9.824(2)
_cell_length_b 10.461(2)
_cell_length_c 14.573(3)
_cell_measurement_reflns_used 4160
_cell_measurement_temperature 93.15
_cell_measurement_theta_max 27.4430
_cell_measurement_theta_min 3.2062
_cell_volume 1438.6(6)
_computing_cell_refinement 'Bruker XSCANS'
_computing_data_collection 'Bruker XSCANS'
_computing_data_reduction 'Bruker SHELXTL'
_computing_molecular_graphics 'Bruker SHELXTL'
_computing_publication_material 'Bruker SHELXTL'
_computing_structure_refinement 'SHELXL-97 (Sheldrick, 1997)'
_computing_structure_solution 'SHELXS-97 (Sheldrick, 1990)'
_diffrn_ambient_temperature 93.15
_diffrn_detector_area_resol_mean 28.5714
_diffrn_measured_fraction_theta_full 0.958
_diffrn_measured_fraction_theta_max 0.958
_diffrn_measurement_device_type
; 
Saturn724+ (4x4 bin mode) 
;
_diffrn_measurement_method dtprofit.ref
_diffrn_radiation_monochromator Confocal
_diffrn_radiation_source 'Rotating Anode'
_diffrn_radiation_type MoK\a
_diffrn_radiation_wavelength 0.710747
_diffrn_reflns_av_R_equivalents 0.0478
_diffrn_reflns_av_sigmaI/netI 0.0808
_diffrn_reflns_limit_h_max 8
_diffrn_reflns_limit_h_min -12
_diffrn_reflns_limit_k_max 13
_diffrn_reflns_limit_k_min -13
_diffrn_reflns_limit_l_max 18
_diffrn_reflns_limit_l_min -18
_diffrn_reflns_number 11695
_diffrn_reflns_theta_full 27.44
_diffrn_reflns_theta_max 27.44
_diffrn_reflns_theta_min 3.21
_exptl_absorpt_coefficient_mu 1.743
_exptl_absorpt_correction_T_max 1.0000
_exptl_absorpt_correction_T_min 0.8830
_exptl_absorpt_correction_type empirical
_exptl_absorpt_process_details 'Jacobson, R. (1998) Private communication'
_exptl_crystal_colour colorless
_exptl_crystal_density_diffrn 1.720
_exptl_crystal_description block
_exptl_crystal_F_000 752
_exptl_crystal_size_max 0.1
_exptl_crystal_size_mid 0.05
_exptl_crystal_size_min 0.05
_refine_diff_density_max 1.049
_refine_diff_density_min -0.966
_refine_diff_density_rms 0.139
_refine_ls_extinction_method none
_refine_ls_goodness_of_fit_ref 1.079
_refine_ls_hydrogen_treatment constr
_refine_ls_matrix_type full
_refine_ls_number_parameters 424
_refine_ls_number_reflns 6304
_refine_ls_number_restraints 0
_refine_ls_restrained_S_all 1.079
_refine_ls_R_factor_all 0.1188
_refine_ls_R_factor_gt 0.0824
_refine_ls_shift/su_max 0.000
_refine_ls_shift/su_mean 0.000
_refine_ls_structure_factor_coef Fsqd
_refine_ls_weighting_details 'calc w=1/[\s^2^(Fo^2^)+(0.0623P)^2^+8.2440P] where P=(Fo^2^+2Fc^2^)/3'
_refine_ls_weighting_scheme calc
_refine_ls_wR_factor_gt 0.1668
_refine_ls_wR_factor_ref 0.1906
_reflns_number_gt 4356
_reflns_number_total 6304
_reflns_threshold_expression >2sigma(I)
_cod_data_source_file ja201484s_si_002_6.cif
_cod_data_source_block compound2e
_cod_original_cell_volume 1438.6(5)
_cod_database_code 4106240

loop_
_symmetry_equiv_pos_as_xyz
'x, y, z'
'-x, -y, -z'

loop_
_atom_site_label
_atom_site_type_symbol
_atom_site_fract_x
_atom_site_fract_y
_atom_site_fract_z
_atom_site_U_iso_or_equiv
_atom_site_adp_type
_atom_site_occupancy
_atom_site_symmetry_multiplicity
_atom_site_calc_flag
_atom_site_refinement_flags
Zn1 Zn 0.54627(8) 0.73401(7) 0.61120(5) 0.0215(2) Uani 1 1 d .
Zn2 Zn 0.54647(8) 0.77277(7) 0.85335(6) 0.0272(2) Uani 1 1 d .
O1 O 0.3458(5) 0.6837(4) 0.6091(3) 0.0252(10) Uani 1 1 d .
O2 O 0.2877(5) 0.8560(5) 0.5521(4) 0.0364(12) Uani 1 1 d .
O3 O -0.2544(5) 0.8193(4) 0.8390(4) 0.0295(11) Uani 1 1 d .
O4 O -0.1857(6) 0.6511(5) 0.8952(3) 0.0372(13) Uani 1 1 d .
O5 O 0.6116(5) 0.9204(4) 0.6688(3) 0.0223(9) Uani 1 1 d .
O6 O 0.5075(5) 0.9290(4) 0.8000(3) 0.0299(11) Uani 1 1 d .
O7 O 0.6019(5) 1.5839(4) 0.6615(3) 0.0214(9) Uani 1 1 d .
O8 O 0.4895(5) 1.5862(4) 0.7897(3) 0.0233(10) Uani 1 1 d .
N1 N 0.6573(6) 0.7362(5) 0.5018(4) 0.0216(11) Uani 1 1 d .
N2 N 1.3816(6) 0.7641(5) -0.0685(4) 0.0224(12) Uani 1 1 d .
F1 F 0.7968(4) 0.9016(4) 0.1991(3) 0.0312(9) Uani 1 1 d .
F2 F 0.9561(4) 0.9048(4) 0.0652(3) 0.0287(9) Uani 1 1 d .
C1 C 0.1501(7) 0.7554(6) 0.6599(5) 0.0264(14) Uani 1 1 d .
C2 C 0.1514(7) 0.6874(6) 0.7350(5) 0.0257(14) Uani 1 1 d .
H2B H 0.2231 0.6438 0.7456 0.031 Uiso 1 1 calc R
C3 C 0.0484(7) 0.6828(6) 0.7948(5) 0.0258(14) Uani 1 1 d .
H3A H 0.0518 0.6367 0.8447 0.031 Uiso 1 1 calc R
C4 C -0.0603(7) 0.7474(6) 0.7798(5) 0.0284(15) Uani 1 1 d .
C5 C -0.0640(7) 0.8154(6) 0.7045(5) 0.0273(15) Uani 1 1 d .
H5A H -0.1357 0.8592 0.6943 0.033 Uiso 1 1 calc R
C6 C 0.0383(7) 0.8183(6) 0.6444(5) 0.0286(15) Uani 1 1 d .
H6A H 0.0333 0.8622 0.5935 0.034 Uiso 1 1 calc R
C7 C 0.2681(7) 0.7689(6) 0.6015(5) 0.0277(15) Uani 1 1 d .
C8 C -0.1744(7) 0.7365(6) 0.8435(5) 0.0272(15) Uani 1 1 d .
C9 C 0.5672(7) 1.1270(6) 0.7354(5) 0.0246(14) Uani 1 1 d .
C10 C 0.5155(7) 1.1997(6) 0.8071(5) 0.0256(14) Uani 1 1 d .
H10A H 0.4837 1.1600 0.8568 0.031 Uiso 1 1 calc R
C11 C 0.5117(7) 1.3289(6) 0.8043(4) 0.0225(13) Uani 1 1 d .
H11A H 0.4771 1.3768 0.8521 0.027 Uiso 1 1 calc R
C12 C 0.5597(7) 1.3897(6) 0.7295(4) 0.0219(13) Uani 1 1 d .
C13 C 0.6144(7) 1.3193(6) 0.6592(4) 0.0225(13) Uani 1 1 d .
H13A H 0.6496 1.3607 0.6110 0.027 Uiso 1 1 calc R
C14 C 0.6168(7) 1.1871(6) 0.6607(5) 0.0231(13) Uani 1 1 d .
H14A H 0.6508 1.1390 0.6128 0.028 Uiso 1 1 calc R
C15 C 0.5615(7) 0.9824(6) 0.7347(5) 0.0232(14) Uani 1 1 d .
C16 C 0.5510(6) 1.5308(6) 0.7273(4) 0.0185(12) Uani 1 1 d .
C17 C 0.6891(7) 0.8476(6) 0.4625(5) 0.0258(14) Uani 1 1 d .
H17A H 0.6582 0.9220 0.4871 0.031 Uiso 1 1 calc R
C18 C 0.7656(7) 0.8547(6) 0.3872(5) 0.0257(14) Uani 1 1 d .
H18A H 0.7853 0.9324 0.3620 0.031 Uiso 1 1 calc R
C19 C 0.8131(7) 0.7440(6) 0.3495(5) 0.0242(14) Uani 1 1 d .
C20 C 0.7794(7) 0.6303(6) 0.3903(4) 0.0235(14) Uani 1 1 d .
H20A H 0.8086 0.5544 0.3669 0.028 Uiso 1 1 calc R
C21 C 0.7028(7) 0.6305(6) 0.4654(5) 0.0239(14) Uani 1 1 d .
H21A H 0.6819 0.5538 0.4917 0.029 Uiso 1 1 calc R
C22 C 0.8997(7) 0.7457(6) 0.2698(4) 0.0203(12) Uani 1 1 d .
C23 C 0.8910(7) 0.8252(6) 0.2012(4) 0.0228(13) Uani 1 1 d .
C24 C 0.9753(7) 0.8256(6) 0.1295(4) 0.0239(14) Uani 1 1 d .
C25 C 1.0730(7) 0.7474(6) 0.1224(4) 0.0238(14) Uani 1 1 d .
C26 C 1.0810(7) 0.6652(6) 0.1897(4) 0.0245(14) Uani 1 1 d .
H26A H 1.1428 0.6089 0.1860 0.029 Uiso 1 1 calc R
C27 C 0.9968(7) 0.6669(6) 0.2625(4) 0.0241(14) Uani 1 1 d .
H27A H 1.0064 0.6134 0.3073 0.029 Uiso 1 1 calc R
C28 C 1.1709(7) 0.7519(6) 0.0491(4) 0.0243(14) Uani 1 1 d .
C29 C 1.2291(7) 0.8715(6) 0.0182(5) 0.0267(15) Uani 1 1 d .
H29A H 1.1980 0.9480 0.0370 0.032 Uiso 1 1 calc R
C30 C 1.3321(7) 0.8732(6) -0.0397(5) 0.0269(15) Uani 1 1 d .
H30A H 1.3695 0.9520 -0.0600 0.032 Uiso 1 1 calc R
C31 C 1.3272(7) 0.6514(7) -0.0392(5) 0.0284(15) Uani 1 1 d .
H31A H 1.3611 0.5767 -0.0586 0.034 Uiso 1 1 calc R
C32 C 1.2228(7) 0.6406(6) 0.0188(4) 0.0241(14) Uani 1 1 d .
H32A H 1.1874 0.5600 0.0375 0.029 Uiso 1 1 calc R
O1W O 0.6421(9) 0.7177(9) 0.9930(6) 0.091(3) Uani 1 1 d .

loop_
_atom_site_aniso_label
_atom_site_aniso_U_11
_atom_site_aniso_U_22
_atom_site_aniso_U_33
_atom_site_aniso_U_23
_atom_site_aniso_U_13
_atom_site_aniso_U_12
Zn1 0.0307(4) 0.0130(3) 0.0251(4) 0.0081(3) 0.0121(3) 0.0079(3)
Zn2 0.0297(4) 0.0140(4) 0.0418(5) 0.0067(3) 0.0198(4) 0.0063(3)
O1 0.024(2) 0.013(2) 0.042(3) 0.0080(19) 0.007(2) 0.0066(18)
O2 0.042(3) 0.028(3) 0.050(3) 0.019(2) 0.017(3) 0.017(2)
O3 0.025(2) 0.017(2) 0.050(3) 0.013(2) 0.007(2) 0.0048(19)
O4 0.065(4) 0.028(3) 0.031(3) 0.015(2) 0.014(3) 0.027(3)
O5 0.030(2) 0.015(2) 0.025(2) 0.0032(18) 0.0101(19) 0.0077(18)
O6 0.037(3) 0.016(2) 0.041(3) 0.012(2) 0.023(2) 0.007(2)
O7 0.028(2) 0.016(2) 0.025(2) 0.0077(18) 0.0125(19) 0.0080(18)
O8 0.032(2) 0.012(2) 0.030(2) 0.0075(18) 0.014(2) 0.0060(18)
N1 0.031(3) 0.012(2) 0.023(3) 0.006(2) 0.009(2) 0.004(2)
N2 0.032(3) 0.012(2) 0.023(3) 0.000(2) 0.009(2) 0.004(2)
F1 0.038(2) 0.028(2) 0.038(2) 0.0181(18) 0.0187(19) 0.0163(18)
F2 0.042(2) 0.028(2) 0.0242(19) 0.0167(16) 0.0144(17) 0.0132(17)
C1 0.028(3) 0.015(3) 0.039(4) 0.010(3) 0.006(3) 0.007(3)
C2 0.026(3) 0.016(3) 0.037(4) 0.003(3) 0.002(3) 0.010(3)
C3 0.032(4) 0.020(3) 0.025(3) 0.003(3) -0.002(3) 0.006(3)
C4 0.029(4) 0.014(3) 0.043(4) 0.004(3) 0.002(3) 0.007(3)
C5 0.029(3) 0.012(3) 0.042(4) 0.011(3) 0.004(3) 0.003(3)
C6 0.026(3) 0.022(3) 0.040(4) 0.014(3) 0.003(3) 0.006(3)
C7 0.034(4) 0.018(3) 0.034(4) 0.010(3) 0.005(3) 0.009(3)
C8 0.035(4) 0.010(3) 0.034(4) -0.002(3) 0.004(3) 0.004(3)
C9 0.034(4) 0.015(3) 0.029(3) 0.009(3) 0.007(3) 0.009(3)
C10 0.038(4) 0.016(3) 0.026(3) 0.009(3) 0.014(3) 0.006(3)
C11 0.033(4) 0.013(3) 0.022(3) -0.001(2) 0.013(3) 0.004(3)
C12 0.031(3) 0.013(3) 0.024(3) 0.004(2) 0.008(3) 0.007(2)
C13 0.031(3) 0.018(3) 0.020(3) 0.008(2) 0.008(3) 0.004(3)
C14 0.035(4) 0.014(3) 0.025(3) 0.007(2) 0.012(3) 0.012(3)
C15 0.032(4) 0.015(3) 0.027(3) 0.009(3) 0.010(3) 0.009(3)
C16 0.025(3) 0.012(3) 0.020(3) 0.004(2) 0.006(2) 0.006(2)
C17 0.037(4) 0.018(3) 0.028(3) 0.008(3) 0.012(3) 0.013(3)
C18 0.035(4) 0.013(3) 0.031(4) 0.008(3) 0.012(3) 0.003(3)
C19 0.024(3) 0.026(3) 0.027(3) 0.013(3) 0.005(3) 0.009(3)
C20 0.038(4) 0.013(3) 0.022(3) 0.006(2) 0.014(3) 0.005(3)
C21 0.025(3) 0.015(3) 0.035(4) 0.012(3) 0.008(3) 0.004(2)
C22 0.025(3) 0.017(3) 0.020(3) 0.008(2) 0.006(2) 0.003(2)
C23 0.024(3) 0.021(3) 0.027(3) 0.010(3) 0.008(3) 0.009(3)
C24 0.036(4) 0.016(3) 0.020(3) 0.007(2) 0.008(3) 0.003(3)
C25 0.037(4) 0.020(3) 0.019(3) 0.006(3) 0.013(3) 0.012(3)
C26 0.033(4) 0.022(3) 0.020(3) 0.006(3) 0.007(3) 0.007(3)
C27 0.031(3) 0.025(3) 0.021(3) 0.014(3) 0.012(3) 0.006(3)
C28 0.033(4) 0.024(3) 0.017(3) 0.009(3) 0.008(3) 0.002(3)
C29 0.042(4) 0.018(3) 0.023(3) 0.010(3) 0.011(3) 0.008(3)
C30 0.040(4) 0.014(3) 0.030(4) 0.009(3) 0.014(3) 0.006(3)
C31 0.038(4) 0.026(3) 0.027(4) 0.011(3) 0.012(3) 0.011(3)
C32 0.036(4) 0.014(3) 0.027(3) 0.012(3) 0.011(3) 0.007(3)
O1W 0.100(7) 0.101(6) 0.089(6) 0.039(5) 0.035(5) 0.033(5)

loop_
_atom_type_symbol
_atom_type_description
_atom_type_scat_dispersion_real
_atom_type_scat_dispersion_imag
_atom_type_scat_source
C C 0.0033 0.0016 'International Tables Vol C Tables 4.2.6.8 and 6.1.1.4'
H H 0.0000 0.0000 'International Tables Vol C Tables 4.2.6.8 and 6.1.1.4'
N N 0.0061 0.0033 'International Tables Vol C Tables 4.2.6.8 and 6.1.1.4'
O O 0.0106 0.0060 'International Tables Vol C Tables 4.2.6.8 and 6.1.1.4'
F F 0.0171 0.0103 'International Tables Vol C Tables 4.2.6.8 and 6.1.1.4'
Zn Zn 0.2839 1.4301 'International Tables Vol C Tables 4.2.6.8 and 6.1.1.4'

loop_
_geom_angle_atom_site_label_1
_geom_angle_atom_site_label_2
_geom_angle_atom_site_label_3
_geom_angle
_geom_angle_site_symmetry_1
_geom_angle_site_symmetry_3
O1 Zn1 O5 108.92(18) . .
O1 Zn1 O7 100.36(18) . 1_545
O5 Zn1 O7 124.65(19) . 1_545
O1 Zn1 N1 127.8(2) . .
O5 Zn1 N1 98.67(19) . .
O7 Zn1 N1 98.74(19) 1_545 .
O3 Zn2 O8 102.51(19) 1_655 1_545
O3 Zn2 O6 92.88(19) 1_655 .
O8 Zn2 O6 125.3(2) 1_545 .
O3 Zn2 N2 152.5(2) 1_655 1_456
O8 Zn2 N2 95.92(19) 1_545 1_456
O6 Zn2 N2 92.9(2) . 1_456
O3 Zn2 O1W 80.2(3) 1_655 .
O8 Zn2 O1W 93.8(3) 1_545 .
O6 Zn2 O1W 140.8(3) . .
N2 Zn2 O1W 78.3(3) 1_456 .
C7 O1 Zn1 121.2(4) . .
C8 O3 Zn2 122.4(4) . 1_455
C15 O5 Zn1 127.2(4) . .
C15 O6 Zn2 129.0(4) . .
C16 O7 Zn1 125.7(4) . 1_565
C16 O8 Zn2 126.3(4) . 1_565
C21 N1 C17 117.7(5) . .
C21 N1 Zn1 122.0(4) . .
C17 N1 Zn1 120.3(4) . .
C31 N2 C30 118.3(6) . .
C31 N2 Zn2 119.7(4) . 1_654
C30 N2 Zn2 121.8(4) . 1_654
C2 C1 C6 117.8(6) . .
C2 C1 C7 120.8(6) . .
C6 C1 C7 121.2(6) . .
C3 C2 C1 121.7(6) . .
C2 C3 C4 119.9(6) . .
C5 C4 C3 119.3(7) . .
C5 C4 C8 121.7(6) . .
C3 C4 C8 118.9(6) . .
C6 C5 C4 120.6(6) . .
C5 C6 C1 120.7(7) . .
O2 C7 O1 124.7(7) . .
O2 C7 C1 121.1(6) . .
O1 C7 C1 114.2(6) . .
O4 C8 O3 124.8(7) . .
O4 C8 C4 119.5(6) . .
O3 C8 C4 115.7(6) . .
C10 C9 C14 120.1(6) . .
C10 C9 C15 120.1(6) . .
C14 C9 C15 119.7(6) . .
C11 C10 C9 120.2(6) . .
C10 C11 C12 120.3(6) . .
C13 C12 C11 120.0(6) . .
C13 C12 C16 121.0(6) . .
C11 C12 C16 119.0(5) . .
C12 C13 C14 120.1(6) . .
C13 C14 C9 119.4(6) . .
O6 C15 O5 123.8(5) . .
O6 C15 C9 118.1(6) . .
O5 C15 C9 118.1(5) . .
O7 C16 O8 125.1(5) . .
O7 C16 C12 117.0(5) . .
O8 C16 C12 117.8(5) . .
N1 C17 C18 122.6(6) . .
C17 C18 C19 119.4(6) . .
C18 C19 C20 117.4(6) . .
C18 C19 C22 122.3(6) . .
C20 C19 C22 120.3(6) . .
C21 C20 C19 120.0(6) . .
N1 C21 C20 122.8(6) . .
C27 C22 C23 116.5(6) . .
C27 C22 C19 119.8(5) . .
C23 C22 C19 123.7(6) . .
F1 C23 C24 116.5(5) . .
F1 C23 C22 121.7(6) . .
C24 C23 C22 121.7(6) . .
F2 C24 C25 121.3(6) . .
F2 C24 C23 116.9(6) . .
C25 C24 C23 121.8(6) . .
C24 C25 C26 117.0(6) . .
C24 C25 C28 122.8(6) . .
C26 C25 C28 120.1(6) . .
C25 C26 C27 120.7(6) . .
C22 C27 C26 122.1(6) . .
C32 C28 C29 117.5(6) . .
C32 C28 C25 120.0(5) . .
C29 C28 C25 121.8(6) . .
C30 C29 C28 119.2(6) . .
N2 C30 C29 122.6(6) . .
N2 C31 C32 123.0(6) . .
C31 C32 C28 119.4(6) . .

loop_
_geom_bond_atom_site_label_1
_geom_bond_atom_site_label_2
_geom_bond_distance
_geom_bond_site_symmetry_2
Zn1 O1 1.925(4) .
Zn1 O5 1.958(4) .
Zn1 O7 1.980(4) 1_545
Zn1 N1 2.009(5) .
Zn2 O3 1.951(5) 1_655
Zn2 O8 1.980(4) 1_545
Zn2 O6 1.998(5) .
Zn2 N2 2.054(5) 1_456
Zn2 O1W 2.364(9) .
O1 C7 1.301(8) .
O2 C7 1.233(8) .
O3 C8 1.291(8) .
O3 Zn2 1.951(5) 1_455
O4 C8 1.242(8) .
O5 C15 1.274(7) .
O6 C15 1.271(8) .
O7 C16 1.263(7) .
O7 Zn1 1.980(4) 1_565
O8 C16 1.273(7) .
O8 Zn2 1.980(4) 1_565
N1 C21 1.337(8) .
N1 C17 1.361(8) .
N2 C31 1.333(8) .
N2 C30 1.359(8) .
N2 Zn2 2.054(5) 1_654
F1 C23 1.344(7) .
F2 C24 1.363(7) .
C1 C2 1.389(9) .
C1 C6 1.411(9) .
C1 C7 1.491(10) .
C2 C3 1.389(9) .
C3 C4 1.396(9) .
C4 C5 1.392(9) .
C4 C8 1.513(10) .
C5 C6 1.388(10) .
C9 C10 1.399(9) .
C9 C14 1.405(9) .
C9 C15 1.501(8) .
C10 C11 1.366(8) .
C11 C12 1.406(8) .
C12 C13 1.388(9) .
C12 C16 1.501(8) .
C13 C14 1.392(8) .
C17 C18 1.384(9) .
C18 C19 1.396(9) .
C19 C20 1.396(8) .
C19 C22 1.499(8) .
C20 C21 1.381(9) .
C22 C27 1.388(9) .
C22 C23 1.396(8) .
C23 C24 1.389(9) .
C24 C25 1.387(9) .
C25 C26 1.401(9) .
C25 C28 1.497(8) .
C26 C27 1.400(9) .
C28 C32 1.398(9) .
C28 C29 1.414(8) .
C29 C30 1.371(9) .
C31 C32 1.381(9) .
